data_2224883
loop_
_publ_author_name
'Al Subari, Abdusalam'
'Bouhfid, Rachid'
'Zouihri, Hafid'
'Essassi, El Mokhtar'
'Ng, Seik Weng'

_publ_section_title
;
 3-[2-(2,3-Dioxoindolin-1-yl)ethyl]-1,3-oxazolidin-2-one
;
_journal_coeditor_code BT5178
_journal_issue 2
_journal_name_full 'Acta Crystallographica Section E'
_journal_page_first o454
_journal_paper_doi 10.1107/S1600536810002576
_journal_volume 66
_journal_year 2010
_chemical_formula_iupac 'C13 H12 N2 O4'
_chemical_formula_moiety 'C13 H12 N2 O4'
_chemical_formula_sum 'C13 H12 N2 O4'
_chemical_formula_weight 260.25
_chemical_name_systematic
;
3-[2-(2,3-dioxoindolin-1-yl)ethyl]-1,3-oxazolidin-2-one
;
_space_group_IT_number 2
_symmetry_cell_setting triclinic
_symmetry_space_group_name_Hall '-P 1'
_symmetry_space_group_name_H-M 'P -1'
_atom_sites_solution_hydrogens geom
_atom_sites_solution_primary direct
_atom_sites_solution_secondary difmap
_audit_creation_method SHELXL-97
_cell_angle_alpha 83.338(2)
_cell_angle_beta 79.084(2)
_cell_angle_gamma 81.372(2)
_cell_formula_units_Z 2
_cell_length_a 7.1198(2)
_cell_length_b 7.4694(2)
_cell_length_c 12.0319(3)
_cell_measurement_reflns_used 4652
_cell_measurement_temperature 293(2)
_cell_measurement_theta_max 25.5
_cell_measurement_theta_min 2.7
_cell_volume 618.64(3)
_computing_cell_refinement 'SAINT (Bruker, 2005)'
_computing_data_collection 'APEX2 (Bruker, 2005)'
_computing_data_reduction 'SAINT (Bruker, 2005)'
_computing_molecular_graphics 'X-SEED (Barbour, 2001)'
_computing_publication_material 'publCIF (Westrip, 2010)'
_computing_structure_refinement 'SHELXL97 (Sheldrick, 2008)'
_computing_structure_solution 'SHELXS97 (Sheldrick, 2008)'
_diffrn_ambient_temperature 293(2)
_diffrn_measured_fraction_theta_full 0.999
_diffrn_measured_fraction_theta_max 0.999
_diffrn_measurement_device_type 'Bruker APEXII diffractometer'
_diffrn_measurement_method '\f and \w scans'
_diffrn_radiation_monochromator graphite
_diffrn_radiation_source 'fine-focus sealed tube'
_diffrn_radiation_type MoK\a
_diffrn_radiation_wavelength 0.71073
_diffrn_reflns_av_R_equivalents 0.0285
_diffrn_reflns_av_sigmaI/netI 0.0206
_diffrn_reflns_limit_h_max 9
_diffrn_reflns_limit_h_min -9
_diffrn_reflns_limit_k_max 9
_diffrn_reflns_limit_k_min -9
_diffrn_reflns_limit_l_max 15
_diffrn_reflns_limit_l_min -15
_diffrn_reflns_number 16105
_diffrn_reflns_theta_full 27.50
_diffrn_reflns_theta_max 27.50
_diffrn_reflns_theta_min 1.73
_diffrn_standards_decay_% 0
_diffrn_standards_interval_count 0
_diffrn_standards_interval_time 0
_diffrn_standards_number 0
_exptl_absorpt_coefficient_mu 0.105
_exptl_absorpt_correction_type none
_exptl_crystal_colour Red
_exptl_crystal_density_diffrn 1.397
_exptl_crystal_density_method 'not measured'
_exptl_crystal_description Block
_exptl_crystal_F_000 272
_exptl_crystal_size_max 0.3
_exptl_crystal_size_mid 0.3
_exptl_crystal_size_min 0.3
_refine_diff_density_max 0.150
_refine_diff_density_min -0.215
_refine_ls_extinction_method none
_refine_ls_goodness_of_fit_ref 1.074
_refine_ls_hydrogen_treatment constr
_refine_ls_matrix_type full
_refine_ls_number_parameters 172
_refine_ls_number_reflns 2856
_refine_ls_number_restraints 0
_refine_ls_restrained_S_all 1.074
_refine_ls_R_factor_all 0.0568
_refine_ls_R_factor_gt 0.0372
_refine_ls_shift/su_max 0.001
_refine_ls_shift/su_mean 0.001
_refine_ls_structure_factor_coef Fsqd
_refine_ls_weighting_details 'calc w=1/[\s^2^(Fo^2^)+(0.0678P)^2^+0.0776P] where P=(Fo^2^+2Fc^2^)/3'
_refine_ls_weighting_scheme calc
_refine_ls_wR_factor_gt 0.1042
_refine_ls_wR_factor_ref 0.1286
_reflns_number_gt 2105
_reflns_number_total 2856
_reflns_threshold_expression I>2\s(I)
_cod_data_source_file bt5178.cif
_cod_data_source_block I
_cod_depositor_comments
;
The following automatic conversions were performed:
'_symmetry_cell_setting' value 'Triclinic' changed to 'triclinic'
according to '/home/saulius/struct/CIF-dictionaries/cif_core.dic'
dictionary named 'cif_core.dic' version 2.4.1 from
2010-06-29.

'_exptl_absorpt_correction_type' value 'None' changed to
'none' according to '/home/saulius/struct/CIF-dictionaries/cif_core.dic'
dictionary named 'cif_core.dic' version 2.4.1 from 2010-06-29.

Automatic conversion script
Id: cif_fix_enum 1527 2010-12-29 10:47:43Z saulius 

The following automatic conversions were performed:

'_symmetry_cell_setting' value 'Triclinic' changed to 'triclinic'
according to /home/saulius/struct/CIF-dictionaries/cif_core.dic
dictionary named 'cif_core.dic' version 2.4.1 from
2010-06-29.

'_exptl_absorpt_correction_type' value 'None' changed to
'none' according to
/home/saulius/struct/CIF-dictionaries/cif_core.dic dictionary named
'cif_core.dic' version 2.4.1 from 2010-06-29.

Automatic conversion script
Id: cif_fix_values 1715 2011-07-08 13:25:40Z adriana 
;
_cod_database_code 2224883
_cod_database_fobs_code 2224883

loop_
_symmetry_equiv_pos_as_xyz
'x, y, z'
'-x, -y, -z'

loop_
_atom_site_type_symbol
_atom_site_label
_atom_site_fract_x
_atom_site_fract_y
_atom_site_fract_z
_atom_site_U_iso_or_equiv
_atom_site_adp_type
_atom_site_calc_flag
_atom_site_refinement_flags
_atom_site_occupancy
_atom_site_disorder_assembly
_atom_site_disorder_group
O O1 0.52252(19) 0.72705(19) 0.96655(11) 0.0698(4) Uani d . 1 . .
O O2 0.62176(17) 0.59350(18) 0.80356(10) 0.0650(4) Uani d . 1 . .
O O3 0.0398(2) 1.06952(18) 0.81418(11) 0.0710(4) Uani d . 1 . .
O O4 0.1729(2) 1.32239(15) 0.61954(12) 0.0735(4) Uani d . 1 . .
N N1 0.30085(18) 0.66870(17) 0.87600(10) 0.0465(3) Uani d . 1 . .
N N2 0.13257(17) 0.86176(15) 0.67978(10) 0.0409(3) Uani d . 1 . .
C C1 0.4910(2) 0.6559(2) 0.87395(13) 0.0485(4) Uani d . 1 . .
C C2 0.3389(3) 0.8000(3) 1.02957(17) 0.0723(5) Uani d . 1 . .
H H2A 0.3186 0.9316 1.0167 0.087 Uiso calc R 1 . .
H H2B 0.3325 0.7662 1.1104 0.087 Uiso calc R 1 . .
C C3 0.1916(3) 0.7179(3) 0.98519(14) 0.0599(4) Uani d . 1 . .
H H3A 0.1523 0.6121 1.0337 0.072 Uiso calc R 1 . .
H H3B 0.0788 0.8053 0.9766 0.072 Uiso calc R 1 . .
C C4 0.2235(2) 0.5789(2) 0.79784(13) 0.0472(4) Uani d . 1 . .
H H4A 0.1725 0.4711 0.8374 0.057 Uiso calc R 1 . .
H H4B 0.3267 0.5405 0.7369 0.057 Uiso calc R 1 . .
C C5 0.0649(2) 0.7017(2) 0.74742(13) 0.0470(4) Uani d . 1 . .
H H5A 0.0116 0.6330 0.7000 0.056 Uiso calc R 1 . .
H H5B -0.0378 0.7404 0.8085 0.056 Uiso calc R 1 . .
C C6 0.1067(2) 1.0296(2) 0.71898(13) 0.0477(4) Uani d . 1 . .
C C7 0.1775(2) 1.16148(19) 0.61515(14) 0.0482(4) Uani d . 1 . .
C C8 0.2403(2) 1.04883(18) 0.52062(12) 0.0408(3) Uani d . 1 . .
C C9 0.3139(2) 1.0915(2) 0.40725(14) 0.0520(4) Uani d . 1 . .
H H9 0.3330 1.2101 0.3797 0.062 Uiso calc R 1 . .
C C10 0.3580(3) 0.9532(3) 0.33635(14) 0.0588(4) Uani d . 1 . .
H H10 0.4078 0.9783 0.2598 0.071 Uiso calc R 1 . .
C C11 0.3288(2) 0.7779(2) 0.37813(14) 0.0563(4) Uani d . 1 . .
H H11 0.3589 0.6870 0.3285 0.068 Uiso calc R 1 . .
C C12 0.2556(2) 0.7318(2) 0.49236(13) 0.0464(4) Uani d . 1 . .
H H12 0.2377 0.6128 0.5198 0.056 Uiso calc R 1 . .
C C13 0.21104(18) 0.87131(18) 0.56258(11) 0.0368(3) Uani d . 1 . .

loop_
_atom_site_aniso_label
_atom_site_aniso_U_11
_atom_site_aniso_U_22
_atom_site_aniso_U_33
_atom_site_aniso_U_12
_atom_site_aniso_U_13
_atom_site_aniso_U_23
O1 0.0697(8) 0.0806(9) 0.0668(8) -0.0181(7) -0.0215(6) -0.0121(7)
O2 0.0485(7) 0.0773(8) 0.0623(8) -0.0093(6) 0.0045(6) 0.0006(6)
O3 0.0900(9) 0.0660(8) 0.0544(7) 0.0057(7) -0.0051(6) -0.0280(6)
O4 0.0969(10) 0.0341(6) 0.0964(10) -0.0070(6) -0.0291(8) -0.0164(6)
N1 0.0461(7) 0.0516(7) 0.0404(7) -0.0029(5) -0.0048(5) -0.0079(5)
N2 0.0463(7) 0.0356(6) 0.0416(6) -0.0052(5) -0.0067(5) -0.0086(5)
C1 0.0532(9) 0.0461(8) 0.0448(8) -0.0110(7) -0.0066(7) 0.0045(6)
C2 0.0919(15) 0.0705(12) 0.0573(11) -0.0044(10) -0.0156(10) -0.0205(9)
C3 0.0624(11) 0.0717(11) 0.0414(9) -0.0004(8) -0.0018(7) -0.0108(8)
C4 0.0548(9) 0.0405(7) 0.0456(8) -0.0087(6) -0.0054(7) -0.0041(6)
C5 0.0440(8) 0.0493(8) 0.0484(8) -0.0124(6) -0.0045(6) -0.0052(7)
C6 0.0503(8) 0.0427(8) 0.0515(9) 0.0020(6) -0.0125(7) -0.0152(6)
C7 0.0504(8) 0.0358(7) 0.0633(10) -0.0014(6) -0.0220(7) -0.0107(6)
C8 0.0405(7) 0.0354(7) 0.0496(8) -0.0031(5) -0.0170(6) -0.0048(6)
C9 0.0538(9) 0.0514(9) 0.0524(9) -0.0100(7) -0.0186(7) 0.0082(7)
C10 0.0612(10) 0.0749(12) 0.0403(9) -0.0089(8) -0.0113(7) -0.0011(8)
C11 0.0608(10) 0.0628(10) 0.0471(9) 0.0019(8) -0.0124(7) -0.0205(8)
C12 0.0531(9) 0.0374(7) 0.0505(9) -0.0023(6) -0.0118(7) -0.0123(6)
C13 0.0354(7) 0.0358(7) 0.0413(7) -0.0026(5) -0.0119(5) -0.0070(5)

loop_
_atom_type_symbol
_atom_type_description
_atom_type_scat_dispersion_real
_atom_type_scat_dispersion_imag
_atom_type_scat_source
C C 0.0033 0.0016 'International Tables Vol C Tables 4.2.6.8 and 6.1.1.4'
H H 0.0000 0.0000 'International Tables Vol C Tables 4.2.6.8 and 6.1.1.4'
N N 0.0061 0.0033 'International Tables Vol C Tables 4.2.6.8 and 6.1.1.4'
O O 0.0106 0.0060 'International Tables Vol C Tables 4.2.6.8 and 6.1.1.4'

loop_
_geom_angle_atom_site_label_1
_geom_angle_atom_site_label_2
_geom_angle_atom_site_label_3
_geom_angle_site_symmetry_1
_geom_angle_site_symmetry_3
_geom_angle
_geom_angle_publ_flag
C1 O1 C2 . . 108.70(14) ?
C1 N1 C4 . . 121.55(12) ?
C1 N1 C3 . . 111.44(13) ?
C4 N1 C3 . . 123.13(13) ?
C6 N2 C13 . . 110.57(12) ?
C6 N2 C5 . . 123.66(13) ?
C13 N2 C5 . . 125.33(11) ?
O2 C1 N1 . . 128.43(15) ?
O2 C1 O1 . . 122.25(16) ?
N1 C1 O1 . . 109.31(14) ?
O1 C2 C3 . . 105.01(14) ?
O1 C2 H2A . . 110.7 ?
C3 C2 H2A . . 110.7 ?
O1 C2 H2B . . 110.7 ?
C3 C2 H2B . . 110.7 ?
H2A C2 H2B . . 108.8 ?
N1 C3 C2 . . 100.50(14) ?
N1 C3 H3A . . 111.7 ?
C2 C3 H3A . . 111.7 ?
N1 C3 H3B . . 111.7 ?
C2 C3 H3B . . 111.7 ?
H3A C3 H3B . . 109.4 ?
N1 C4 C5 . . 112.13(12) ?
N1 C4 H4A . . 109.2 ?
C5 C4 H4A . . 109.2 ?
N1 C4 H4B . . 109.2 ?
C5 C4 H4B . . 109.2 ?
H4A C4 H4B . . 107.9 ?
N2 C5 C4 . . 112.80(12) ?
N2 C5 H5A . . 109.0 ?
C4 C5 H5A . . 109.0 ?
N2 C5 H5B . . 109.0 ?
C4 C5 H5B . . 109.0 ?
H5A C5 H5B . . 107.8 ?
O3 C6 N2 . . 127.54(16) ?
O3 C6 C7 . . 126.54(14) ?
N2 C6 C7 . . 105.91(12) ?
O4 C7 C8 . . 131.16(17) ?
O4 C7 C6 . . 123.49(15) ?
C8 C7 C6 . . 105.34(12) ?
C9 C8 C13 . . 121.28(13) ?
C9 C8 C7 . . 131.54(14) ?
C13 C8 C7 . . 107.17(13) ?
C10 C9 C8 . . 118.13(15) ?
C10 C9 H9 . . 120.9 ?
C8 C9 H9 . . 120.9 ?
C11 C10 C9 . . 120.42(15) ?
C11 C10 H10 . . 119.8 ?
C9 C10 H10 . . 119.8 ?
C10 C11 C12 . . 122.36(15) ?
C10 C11 H11 . . 118.8 ?
C12 C11 H11 . . 118.8 ?
C13 C12 C11 . . 116.79(14) ?
C13 C12 H12 . . 121.6 ?
C11 C12 H12 . . 121.6 ?
C12 C13 C8 . . 121.01(13) ?
C12 C13 N2 . . 127.98(13) ?
C8 C13 N2 . . 111.01(11) ?

loop_
_geom_bond_atom_site_label_1
_geom_bond_atom_site_label_2
_geom_bond_site_symmetry_2
_geom_bond_distance
_geom_bond_publ_flag
O1 C1 . 1.357(2) ?
O1 C2 . 1.445(2) ?
O2 C1 . 1.2099(19) ?
O3 C6 . 1.2072(18) ?
O4 C7 . 1.2043(18) ?
N1 C1 . 1.339(2) ?
N1 C4 . 1.4458(19) ?
N1 C3 . 1.4509(19) ?
N2 C6 . 1.3652(18) ?
N2 C13 . 1.4127(17) ?
N2 C5 . 1.4570(19) ?
C2 C3 . 1.497(3) ?
C2 H2A . 0.9700 ?
C2 H2B . 0.9700 ?
C3 H3A . 0.9700 ?
C3 H3B . 0.9700 ?
C4 C5 . 1.518(2) ?
C4 H4A . 0.9700 ?
C4 H4B . 0.9700 ?
C5 H5A . 0.9700 ?
C5 H5B . 0.9700 ?
C6 C7 . 1.552(2) ?
C7 C8 . 1.455(2) ?
C8 C9 . 1.384(2) ?
C8 C13 . 1.394(2) ?
C9 C10 . 1.378(2) ?
C9 H9 . 0.9300 ?
C10 C11 . 1.378(3) ?
C10 H10 . 0.9300 ?
C11 C12 . 1.397(2) ?
C11 H11 . 0.9300 ?
C12 C13 . 1.3799(19) ?
C12 H12 . 0.9300 ?

loop_
_geom_torsion_atom_site_label_1
_geom_torsion_atom_site_label_2
_geom_torsion_atom_site_label_3
_geom_torsion_atom_site_label_4
_geom_torsion_site_symmetry_1
_geom_torsion_site_symmetry_2
_geom_torsion_site_symmetry_3
_geom_torsion_site_symmetry_4
_geom_torsion
_geom_torsion_publ_flag
C4 N1 C1 O2 . . . . 10.0(2) ?
C3 N1 C1 O2 . . . . 168.48(16) ?
C4 N1 C1 O1 . . . . -170.25(13) ?
C3 N1 C1 O1 . . . . -11.80(18) ?
C2 O1 C1 O2 . . . . 176.40(16) ?
C2 O1 C1 N1 . . . . -3.34(19) ?
C1 O1 C2 C3 . . . . 16.2(2) ?
C1 N1 C3 C2 . . . . 20.76(19) ?
C4 N1 C3 C2 . . . . 178.81(14) ?
O1 C2 C3 N1 . . . . -21.31(19) ?
C1 N1 C4 C5 . . . . -135.55(14) ?
C3 N1 C4 C5 . . . . 68.55(18) ?
C6 N2 C5 C4 . . . . -99.82(16) ?
C13 N2 C5 C4 . . . . 88.45(16) ?
N1 C4 C5 N2 . . . . 62.71(16) ?
C13 N2 C6 O3 . . . . 178.69(15) ?
C5 N2 C6 O3 . . . . 5.9(2) ?
C13 N2 C6 C7 . . . . -0.30(15) ?
C5 N2 C6 C7 . . . . -173.10(12) ?
O3 C6 C7 O4 . . . . 0.1(3) ?
N2 C6 C7 O4 . . . . 179.09(15) ?
O3 C6 C7 C8 . . . . -178.75(15) ?
N2 C6 C7 C8 . . . . 0.25(15) ?
O4 C7 C8 C9 . . . . 0.1(3) ?
C6 C7 C8 C9 . . . . 178.84(14) ?
O4 C7 C8 C13 . . . . -178.82(17) ?
C6 C7 C8 C13 . . . . -0.11(15) ?
C13 C8 C9 C10 . . . . -0.1(2) ?
C7 C8 C9 C10 . . . . -178.89(15) ?
C8 C9 C10 C11 . . . . 0.1(2) ?
C9 C10 C11 C12 . . . . -0.4(3) ?
C10 C11 C12 C13 . . . . 0.7(2) ?
C11 C12 C13 C8 . . . . -0.6(2) ?
C11 C12 C13 N2 . . . . 178.77(13) ?
C9 C8 C13 C12 . . . . 0.3(2) ?
C7 C8 C13 C12 . . . . 179.42(13) ?
C9 C8 C13 N2 . . . . -179.15(12) ?
C7 C8 C13 N2 . . . . -0.07(15) ?
C6 N2 C13 C12 . . . . -179.21(14) ?
C5 N2 C13 C12 . . . . -6.6(2) ?
C6 N2 C13 C8 . . . . 0.24(16) ?
C5 N2 C13 C8 . . . . 172.90(12) ?

loop_
_cod_related_entry_id
_cod_related_entry_database
_cod_related_entry_code
1 ChemSpider 24744353
